data_1523596
loop_
_publ_author_name
'Farrar, R.A.'
'King, H.W.'

_publ_section_title
;
 Axial ratios and solubility limits of hcp eta and epsilon phases in the
 systems Cd-Mn and Zn-Mn
;
_journal_name_full Metallography
_journal_page_first 61
_journal_page_last 70
_journal_volume 3
_journal_year 1970
_chemical_formula_sum 'Mn0.52 Zn0.48'
_chemical_name_systematic '(Mn0.52 Zn0.48)'
_space_group_IT_number 194
_symmetry_space_group_name_Hall '-P 6c 2c'
_symmetry_space_group_name_H-M 'P 63/m m c'
_cell_angle_alpha 90
_cell_angle_beta 90
_cell_angle_gamma 120
_cell_formula_units_Z 2
_cell_length_a 2.7339
_cell_length_b 2.7339
_cell_length_c 4.455
_cell_volume 28.837
_citation_journal_id_ASTM MEIJAP
_cod_data_source_file Farrar_MEIJAP_1970_1202.cif
_cod_data_source_block Mn0.52Zn0.48
_cod_original_cell_volume 28.83657
_cod_database_code 1523596

loop_
_symmetry_equiv_pos_as_xyz
x,y,z
x-y,x,z+1/2
-y,x-y,z
-x,-y,z+1/2
-x+y,-x,z
y,-x+y,z+1/2
-y,-x,-z+1/2
x-y,-y,-z
x,x-y,-z+1/2
y,x,-z
-x+y,y,-z+1/2
-x,-x+y,-z
-x,-y,-z
-x+y,-x,-z-1/2
y,-x+y,-z
x,y,-z-1/2
x-y,x,-z
-y,x-y,-z-1/2
y,x,z-1/2
-x+y,y,z
-x,-x+y,z-1/2
-y,-x,z
x-y,-y,z-1/2
x,x-y,z

loop_
_atom_site_label
_atom_site_type_symbol
_atom_site_fract_x
_atom_site_fract_y
_atom_site_fract_z
_atom_site_occupancy
_atom_site_U_iso_or_equiv
Zn1 Zn 0.3333 0.6667 0.25 0.48 0.0
Mn1 Mn 0.3333 0.6667 0.25 0.52 0.0
